data_4516616
loop_
_publ_author_name
'Zhao, Yan-Wu'
'Zhang, Fu-Qiang'
'Zhang, Xian-Ming'

_publ_section_title
;
 Single Component Lanthanide Hybrids Based on Metal-Organic Framework for
 Near-Ultraviolet White Light LED.
;
_journal_issue 36
_journal_name_full 'ACS applied materials &amp; interfaces'
_journal_page_first 24123
_journal_page_last 24130
_journal_paper_doi 10.1021/acsami.6b07724
_journal_volume 8
_journal_year 2016
_chemical_formula_moiety '0.25(C92 H60 Gd4 O40)'
_chemical_formula_sum 'C23 H19 Gd O10'
_chemical_formula_weight 612.63
_space_group_crystal_system monoclinic
_space_group_IT_number 12
_space_group_name_Hall '-C 2y'
_space_group_name_H-M_alt 'C 1 2/m 1'
_atom_sites_solution_hydrogens geom
_atom_sites_solution_primary direct
_atom_sites_solution_secondary difmap
_audit_creation_date 2015-09-13
_audit_creation_method
;
Olex2 1.2
(compiled 2015.01.26 svn.r3150 for OlexSys, GUI svn.r4998)
;
_cell_angle_alpha 90.00
_cell_angle_beta 104.557(2)
_cell_angle_gamma 90.00
_cell_formula_units_Z 4
_cell_length_a 13.8599(19)
_cell_length_b 24.088(3)
_cell_length_c 8.4281(12)
_cell_measurement_reflns_used 2777
_cell_measurement_temperature 298(2)
_cell_measurement_theta_max 27.779
_cell_measurement_theta_min 2.497
_cell_volume 2723.5(6)
_computing_molecular_graphics 'Olex2 (Dolomanov et al., 2009)'
_computing_publication_material 'Olex2 (Dolomanov et al., 2009)'
_computing_structure_refinement 'XH (Sheldrick, 2008)'
_computing_structure_solution 'SIR2004 (Burla et al., 2007)'
_diffrn_ambient_temperature 298.15
_diffrn_measured_fraction_theta_full 0.990
_diffrn_measured_fraction_theta_max 0.990
_diffrn_measurement_device_type 'CCD area detector'
_diffrn_measurement_method 'phi and omega scans'
_diffrn_radiation_monochromator graphite
_diffrn_radiation_type MoK\a
_diffrn_radiation_wavelength 0.71073
_diffrn_reflns_av_R_equivalents 0.0328
_diffrn_reflns_av_unetI/netI 0.0435
_diffrn_reflns_limit_h_max 16
_diffrn_reflns_limit_h_min -15
_diffrn_reflns_limit_k_max 28
_diffrn_reflns_limit_k_min -17
_diffrn_reflns_limit_l_max 10
_diffrn_reflns_limit_l_min -9
_diffrn_reflns_number 5395
_diffrn_reflns_theta_full 24.99
_diffrn_reflns_theta_max 24.99
_diffrn_reflns_theta_min 1.69
_diffrn_source 'fine-focus sealed tube'
_exptl_absorpt_coefficient_mu 2.482
_exptl_absorpt_correction_T_max 0.7894
_exptl_absorpt_correction_T_min 0.562957
_exptl_absorpt_correction_type multi-scan
_exptl_absorpt_process_details
;
? was used for absorption correction.
R(int) was 0.0689 before and 0.0331 after correction.
The Ratio of minimum to maximum transmission is 0.5630.
The \l/2 correction factor is 0.0015.
;
_exptl_crystal_colour coloeless
_exptl_crystal_density_diffrn 1.484
_exptl_crystal_density_method 'not measured'
_exptl_crystal_description block
_exptl_crystal_F_000 1188
_exptl_crystal_size_max 0.41
_exptl_crystal_size_mid 0.2
_exptl_crystal_size_min 0.1
_platon_squeeze_details
;
;
_refine_diff_density_max 3.160
_refine_diff_density_min -0.648
_refine_diff_density_rms 0.220
_refine_ls_extinction_method none
_refine_ls_goodness_of_fit_ref 1.166
_refine_ls_hydrogen_treatment constr
_refine_ls_matrix_type full
_refine_ls_number_parameters 160
_refine_ls_number_reflns 2444
_refine_ls_number_restraints 0
_refine_ls_restrained_S_all 1.166
_refine_ls_R_factor_all 0.0595
_refine_ls_R_factor_gt 0.0531
_refine_ls_shift/su_max 0.000
_refine_ls_shift/su_mean 0.000
_refine_ls_structure_factor_coef Fsqd
_refine_ls_weighting_details 'calc w=1/[\s^2^(Fo^2^)+(0.1031P)^2^+8.6183P] where P=(Fo^2^+2Fc^2^)/3'
_refine_ls_weighting_scheme calc
_refine_ls_wR_factor_gt 0.1603
_refine_ls_wR_factor_ref 0.1647
_reflns_number_gt 2190
_reflns_number_total 2444
_reflns_threshold_expression >2sigma(I)
_cod_data_source_file am6b07724_si_002.cif
_cod_data_source_block 3
_cod_database_code 4516616
_olex2_refinement_description
;
1. Fixed Uiso
 At 1.2 times of:
  All C(H) groups, All C(H,H) groups
2.a Secondary CH2 refined with riding coordinates:
 C35(H35A,H35B)
2.b Aromatic/amide H refined with riding coordinates:
 C12(H12A), C18(H18A), C31(H31A), C34(H34A), C37(H37A), C38(H38A)
;
_olex2_submission_special_instructions 'No special instructions were received'

loop_
_space_group_symop_id
_space_group_symop_operation_xyz
1 'x, y, z'
2 '-x, y, -z'
3 'x+1/2, y+1/2, z'
4 '-x+1/2, y+1/2, -z'
5 '-x, -y, -z'
6 'x, -y, z'
7 '-x+1/2, -y+1/2, -z'
8 'x+1/2, -y+1/2, z'

loop_
_atom_site_label
_atom_site_type_symbol
_atom_site_fract_x
_atom_site_fract_y
_atom_site_fract_z
_atom_site_U_iso_or_equiv
_atom_site_adp_type
_atom_site_occupancy
_atom_site_calc_flag
_atom_site_site_symmetry_order
_atom_site_refinement_flags_posn
_atom_site_refinement_flags_adp
_atom_site_refinement_flags_occupancy
Gd1 Gd 0.12529(4) 0.0000 0.33248(6) 0.0299(3) Uani 1 d 2 S T P
O1 O 0.2370(11) 0.0000 0.6038(13) 0.085(4) Uani 1 d 2 S T P
O4 O 0.0620(6) 0.0740(2) 0.4441(10) 0.059(2) Uani 1 d 1 . . .
O6 O 0.3848(5) 0.4375(3) -0.1051(9) 0.065(2) Uani 1 d 1 . . .
O7 O 0.2477(5) 0.4341(3) -0.2963(8) 0.0573(19) Uani 1 d 1 . . .
O12 O 0.0990(5) 0.2793(2) 0.3142(7) 0.0429(15) Uani 1 d 1 . . .
C3 C 0.2983(6) 0.4182(4) -0.1622(10) 0.0351(18) Uani 1 d 1 . . .
C9 C 0.2594(6) 0.3744(3) -0.0650(10) 0.0343(18) Uani 1 d 1 . . .
C11 C 0.0000 0.0981(4) 0.5000 0.031(2) Uani 1 d 2 S T P
C12 C 0.0532(5) 0.1886(3) 0.4057(9) 0.0285(16) Uani 1 d 1 . . .
H12A H 0.0887 0.1690 0.3440 0.034 Uiso 1 calc 1 R . .
C13 C 0.0522(6) 0.2465(3) 0.4056(9) 0.0307(17) Uani 1 d 1 . . .
C18 C 0.1666(7) 0.3527(4) -0.1242(12) 0.047(2) Uani 1 d 1 . . .
H18A H 0.1271 0.3647 -0.2244 0.057 Uiso 1 calc 1 R . .
C30 C 0.0000 0.1613(4) 0.5000 0.028(2) Uani 1 d 2 S T P
C31 C 0.2824(7) 0.3169(4) 0.1712(12) 0.050(2) Uani 1 d 1 . . .
H31A H 0.3229 0.3044 0.2700 0.060 Uiso 1 calc 1 R . .
C34 C 0.3170(7) 0.3565(4) 0.0852(12) 0.046(2) Uani 1 d 1 . . .
H34A H 0.3799 0.3718 0.1274 0.056 Uiso 1 calc 1 R . .
C35 C 0.1504(7) 0.2509(3) 0.2096(12) 0.043(2) Uani 1 d 1 . . .
H35A H 0.1053 0.2260 0.1358 0.052 Uiso 1 calc 1 R . .
H35B H 0.2054 0.2293 0.2746 0.052 Uiso 1 calc 1 R . .
C36 C 0.1884(6) 0.2949(3) 0.1144(11) 0.0376(19) Uani 1 d 1 . . .
C37 C 0.1311(7) 0.3127(4) -0.0354(12) 0.050(2) Uani 1 d 1 . . .
H37A H 0.0680 0.2976 -0.0771 0.060 Uiso 1 calc 1 R . .
C38 C 0.0000 0.2758(4) 0.5000 0.031(2) Uani 1 d 2 S T P
H38A H 0.0000 0.3144 0.5000 0.037 Uiso 1 calc 2 RS T P
O3 O -0.0473(7) 0.0000 0.1856(12) 0.053(2) Uani 1 d 2 S T P

loop_
_atom_site_aniso_label
_atom_site_aniso_U_11
_atom_site_aniso_U_22
_atom_site_aniso_U_33
_atom_site_aniso_U_23
_atom_site_aniso_U_13
_atom_site_aniso_U_12
Gd1 0.0414(4) 0.0193(3) 0.0368(4) 0.000 0.0244(3) 0.000
O1 0.127(11) 0.074(8) 0.048(7) 0.000 0.012(7) 0.000
O4 0.081(5) 0.020(3) 0.098(6) -0.008(3) 0.061(4) 0.002(3)
O6 0.057(4) 0.081(5) 0.056(4) 0.030(4) 0.009(3) -0.036(4)
O7 0.049(4) 0.067(5) 0.056(4) 0.025(4) 0.013(3) -0.021(3)
O12 0.064(4) 0.024(3) 0.053(4) 0.005(2) 0.037(3) -0.004(3)
C3 0.040(4) 0.038(5) 0.034(4) 0.005(4) 0.020(4) -0.003(4)
C9 0.039(4) 0.034(4) 0.036(4) 0.004(3) 0.021(4) -0.002(3)
C11 0.042(6) 0.019(5) 0.036(6) 0.000 0.018(5) 0.000
C12 0.035(4) 0.023(4) 0.032(4) 0.000(3) 0.017(3) 0.002(3)
C13 0.039(4) 0.024(4) 0.034(4) 0.003(3) 0.018(3) -0.003(3)
C18 0.041(5) 0.057(6) 0.045(5) 0.015(4) 0.014(4) -0.012(4)
C30 0.039(6) 0.016(5) 0.034(6) 0.000 0.017(5) 0.000
C31 0.058(6) 0.052(6) 0.039(5) 0.013(4) 0.009(4) -0.010(5)
C34 0.042(5) 0.047(5) 0.047(5) 0.009(4) 0.005(4) -0.015(4)
C35 0.057(5) 0.033(5) 0.051(5) 0.000(4) 0.035(4) -0.005(4)
C36 0.049(5) 0.029(4) 0.045(5) -0.003(4) 0.029(4) -0.005(4)
C37 0.041(5) 0.062(6) 0.049(6) 0.005(5) 0.014(4) -0.017(4)
C38 0.042(6) 0.016(5) 0.038(6) 0.000 0.014(5) 0.000
O3 0.054(5) 0.047(6) 0.060(6) 0.000 0.018(5) 0.000

loop_
_atom_type_symbol
_atom_type_description
_atom_type_scat_dispersion_real
_atom_type_scat_dispersion_imag
_atom_type_scat_source
C C 0.0033 0.0016 'International Tables Vol C Tables 4.2.6.8 and 6.1.1.4'
H H 0.0000 0.0000 'International Tables Vol C Tables 4.2.6.8 and 6.1.1.4'
Gd Gd -0.1653 3.9035 'International Tables Vol C Tables 4.2.6.8 and 6.1.1.4'
O O 0.0106 0.0060 'International Tables Vol C Tables 4.2.6.8 and 6.1.1.4'

loop_
_geom_angle_atom_site_label_1
_geom_angle_atom_site_label_2
_geom_angle_atom_site_label_3
_geom_angle
_geom_angle_site_symmetry_1
_geom_angle_site_symmetry_3
O1 Gd1 O7 78.9(3) . 4_545
O1 Gd1 O7 78.9(3) . 7
O1 Gd1 C3 104.5(3) . 4_545
O1 Gd1 C3 104.5(3) . 7
O4 Gd1 O1 80.3(3) . .
O4 Gd1 O1 80.3(3) 6 .
O4 Gd1 O4 102.2(3) . 6
O4 Gd1 O6 149.3(3) 6 7
O4 Gd1 O6 149.3(3) . 4_545
O4 Gd1 O6 83.6(3) . 7
O4 Gd1 O6 83.6(3) 6 4_545
O4 Gd1 O7 156.7(3) 6 7
O4 Gd1 O7 156.7(3) . 4_545
O4 Gd1 O7 84.7(3) . 7
O4 Gd1 O7 84.7(3) 6 4_545
O4 Gd1 C3 172.8(2) . 4_545
O4 Gd1 C3 172.8(2) 6 7
O4 Gd1 C3 84.0(2) . 7
O4 Gd1 C3 84.0(2) 6 4_545
O4 Gd1 O3 77.1(2) . .
O4 Gd1 O3 77.1(2) 6 .
O6 Gd1 O1 130.3(3) 4_545 .
O6 Gd1 O1 130.3(3) 7 .
O6 Gd1 O6 77.2(4) 4_545 7
O6 Gd1 O7 101.9(3) 4_545 7
O6 Gd1 O7 52.9(2) 4_545 4_545
O6 Gd1 O7 101.9(3) 7 4_545
O6 Gd1 O7 52.9(2) 7 7
O6 Gd1 C3 89.2(3) 7 4_545
O6 Gd1 C3 89.2(3) 4_545 7
O6 Gd1 C3 26.8(2) 7 7
O6 Gd1 C3 26.8(2) 4_545 4_545
O7 Gd1 O7 81.0(4) 7 4_545
O7 Gd1 C3 90.9(2) 4_545 7
O7 Gd1 C3 26.1(2) 7 7
O7 Gd1 C3 26.1(2) 4_545 4_545
O7 Gd1 C3 90.9(2) 7 4_545
C3 Gd1 C3 89.5(3) 4_545 7
O3 Gd1 O1 143.7(4) . .
O3 Gd1 O6 74.9(2) . 7
O3 Gd1 O6 74.9(2) . 4_545
O3 Gd1 O7 126.2(2) . 4_545
O3 Gd1 O7 126.2(2) . 7
O3 Gd1 C3 101.1(2) . 7
O3 Gd1 C3 101.1(2) . 4_545
C11 O4 Gd1 154.7(6) . .
C3 O6 Gd1 93.8(5) . 7
C3 O7 Gd1 93.1(5) . 7
C13 O12 C35 116.5(6) . .
O6 C3 Gd1 59.4(4) . 7
O6 C3 C9 118.9(7) . .
O7 C3 Gd1 60.8(4) . 7
O7 C3 O6 120.1(7) . .
O7 C3 C9 121.0(7) . .
C9 C3 Gd1 178.1(6) . 7
C18 C9 C3 120.0(8) . .
C18 C9 C34 119.4(8) . .
C34 C9 C3 120.6(8) . .
O4 C11 O4 123.5(11) 2_556 .
O4 C11 C30 118.3(5) . .
O4 C11 C30 118.3(5) 2_556 .
C13 C12 H12A 120.9 . .
C30 C12 H12A 120.9 . .
C30 C12 C13 118.1(7) . .
O12 C13 C12 124.7(7) . .
O12 C13 C38 114.4(7) . .
C12 C13 C38 120.8(7) . .
C9 C18 H18A 120.0 . .
C9 C18 C37 120.0(9) . .
C37 C18 H18A 120.0 . .
C12 C30 C11 118.5(5) . .
C12 C30 C11 118.5(5) 2_556 .
C12 C30 C12 122.9(10) . 2_556
C34 C31 H31A 119.5 . .
C34 C31 C36 121.1(9) . .
C36 C31 H31A 119.5 . .
C9 C34 H34A 119.8 . .
C31 C34 C9 120.5(8) . .
C31 C34 H34A 119.8 . .
O12 C35 H35A 110.4 . .
O12 C35 H35B 110.4 . .
O12 C35 C36 106.6(6) . .
H35A C35 H35B 108.6 . .
C36 C35 H35A 110.4 . .
C36 C35 H35B 110.4 . .
C31 C36 C35 120.9(8) . .
C31 C36 C37 118.4(8) . .
C37 C36 C35 120.6(8) . .
C18 C37 H37A 119.7 . .
C36 C37 C18 120.6(8) . .
C36 C37 H37A 119.7 . .
C13 C38 C13 119.1(10) 2_556 .
C13 C38 H38A 120.4 . .
C13 C38 H38A 120.4 2_556 .

loop_
_geom_bond_atom_site_label_1
_geom_bond_atom_site_label_2
_geom_bond_distance
_geom_bond_site_symmetry_2
Gd1 O1 2.418(11) .
Gd1 O4 2.291(6) .
Gd1 O4 2.291(6) 6
Gd1 O6 2.413(6) 4_545
Gd1 O6 2.413(6) 7
Gd1 O7 2.446(6) 7
Gd1 O7 2.446(6) 4_545
Gd1 C3 2.798(8) 4_545
Gd1 C3 2.798(8) 7
Gd1 O3 2.402(9) .
O4 C11 1.225(8) .
O6 Gd1 2.413(6) 7
O6 C3 1.264(10) .
O7 Gd1 2.446(6) 7
O7 C3 1.232(11) .
O12 C13 1.375(9) .
O12 C35 1.438(9) .
C3 Gd1 2.798(8) 7
C3 C9 1.516(11) .
C9 C18 1.362(12) .
C9 C34 1.384(13) .
C11 O4 1.225(8) 2_556
C11 C30 1.522(14) .
C12 H12A 0.9300 .
C12 C13 1.393(11) .
C12 C30 1.380(9) .
C13 C38 1.394(9) .
C18 H18A 0.9300 .
C18 C37 1.385(12) .
C30 C12 1.380(9) 2_556
C31 H31A 0.9300 .
C31 C34 1.357(12) .
C31 C36 1.377(12) .
C34 H34A 0.9300 .
C35 H35A 0.9700 .
C35 H35B 0.9700 .
C35 C36 1.502(11) .
C36 C37 1.379(13) .
C37 H37A 0.9300 .
C38 C13 1.394(9) 2_556
C38 H38A 0.9300 .

loop_
_geom_torsion_atom_site_label_1
_geom_torsion_atom_site_label_2
_geom_torsion_atom_site_label_3
_geom_torsion_atom_site_label_4
_geom_torsion
_geom_torsion_site_symmetry_1
_geom_torsion_site_symmetry_4
Gd1 O4 C11 O4 21.3(12) . 2_556
Gd1 O4 C11 C30 -158.7(12) . .
Gd1 O6 C3 O7 2.2(10) 7 .
Gd1 O6 C3 C9 -179.4(7) 7 .
Gd1 O7 C3 O6 -2.2(10) 7 .
Gd1 O7 C3 C9 179.5(7) 7 .
Gd1 C3 C9 C18 164(18) 7 .
Gd1 C3 C9 C34 -15(19) 7 .
O1 Gd1 O4 C11 -108.5(15) . .
O4 Gd1 O4 C11 -30.7(17) 6 .
O4 C11 C30 C12 -165.6(6) 2_556 .
O4 C11 C30 C12 14.4(6) 2_556 2_556
O4 C11 C30 C12 14.4(6) . .
O4 C11 C30 C12 -165.6(6) . 2_556
O6 Gd1 O4 C11 67.5(16) 4_545 .
O6 Gd1 O4 C11 118.8(14) 7 .
O6 C3 C9 C18 -179.6(9) . .
O6 C3 C9 C34 1.2(13) . .
O7 Gd1 O4 C11 -135.9(13) 4_545 .
O7 Gd1 O4 C11 171.9(15) 7 .
O7 C3 C9 C18 -1.3(13) . .
O7 C3 C9 C34 179.5(9) . .
O12 C13 C38 C13 178.5(8) . 2_556
O12 C35 C36 C31 92.0(10) . .
O12 C35 C36 C37 -90.6(10) . .
C3 Gd1 O4 C11 145.7(15) 7 .
C3 Gd1 O4 C11 119.3(18) 4_545 .
C3 C9 C18 C37 -179.9(9) . .
C3 C9 C34 C31 -179.4(9) . .
C9 C18 C37 C36 0.8(16) . .
C12 C13 C38 C13 -0.4(5) . 2_556
C13 O12 C35 C36 175.9(7) . .
C13 C12 C30 C11 179.6(5) . .
C13 C12 C30 C12 -0.4(5) . 2_556
C18 C9 C34 C31 1.4(15) . .
C30 C12 C13 O12 -178.0(6) . .
C30 C12 C13 C38 0.9(10) . .
C31 C36 C37 C18 -1.6(15) . .
C34 C9 C18 C37 -0.7(15) . .
C34 C31 C36 C35 179.8(9) . .
C34 C31 C36 C37 2.3(14) . .
C35 O12 C13 C12 1.4(12) . .
C35 O12 C13 C38 -177.5(7) . .
C35 C36 C37 C18 -179.1(9) . .
C36 C31 C34 C9 -2.2(15) . .
O3 Gd1 O4 C11 42.9(14) . .

loop_
_platon_squeeze_void_nr
_platon_squeeze_void_average_x
_platon_squeeze_void_average_y
_platon_squeeze_void_average_z
_platon_squeeze_void_volume
_platon_squeeze_void_count_electrons
_platon_squeeze_void_content
1 0.000 0.500 -0.018 298 67 ' '
2 0.500 0.000 0.023 298 67 ' '
